data_4124675
loop_
_publ_author_name
'Reed, T.B.'
'Breck, D.W.'

_publ_section_title
;
 Crystalline zeolites. II. Crystal structure of synthetic zeolite, type A
;
_journal_name_full 'Journal of the American Chemical Society'
_journal_page_first 5972
_journal_page_last 5977
_journal_volume 78
_journal_year 1956
_chemical_formula_sum 'Al12 Li8 Na4 O48 Si12'
_chemical_name_systematic 'Li8 Na4 ((Al O2)12 (Si O2)12)'
_space_group_IT_number 221
_symmetry_space_group_name_Hall '-P 4 2 3'
_symmetry_space_group_name_H-M 'P m -3 m'
_cell_angle_alpha 90
_cell_angle_beta 90
_cell_angle_gamma 90
_cell_formula_units_Z 1
_cell_length_a 12.04
_cell_length_b 12.04
_cell_length_c 12.04
_cell_volume 1745.338
_citation_journal_id_ASTM JACSAT
_cod_data_source_file Reed_JACSAT_1956_1580.cif
_cod_data_source_block Al12Li8Na4O48Si12
_cod_database_code 4124675

loop_
_symmetry_equiv_pos_as_xyz
x,y,z
-y,x,z
-x,-y,z
y,-x,z
x,-y,-z
y,x,-z
-x,y,-z
-y,-x,-z
z,x,y
-x,z,y
-z,-x,y
x,-z,y
z,-x,-y
x,z,-y
-z,x,-y
-x,-z,-y
y,z,x
y,-z,-x
z,y,-x
-y,z,-x
-z,-y,-x
-y,-z,x
z,-y,x
-z,y,x
-x,-y,-z
y,-x,-z
x,y,-z
-y,x,-z
-x,y,z
-y,-x,z
x,-y,z
y,x,z
-z,-x,-y
x,-z,-y
z,x,-y
-x,z,-y
-z,x,y
-x,-z,y
z,-x,y
x,z,y
-y,-z,-x
-y,z,x
-z,-y,x
y,-z,x
z,y,x
y,z,-x
-z,y,-x
z,-y,-x

loop_
_atom_site_label
_atom_site_type_symbol
_atom_site_fract_x
_atom_site_fract_y
_atom_site_fract_z
_atom_site_occupancy
_atom_site_U_iso_or_equiv
O3 O-2 0.289 0.289 0 1 0.0
O1 O-2 0.11 0.11 0.345 1 0.0
Al1 Al+3 0.37 0.183 0 0.5 0.0
Na1 Na+1 0.41 0.41 0 0.333 0.0
Li1 Li+1 0.188 0.188 0.188 1 0.0
Si1 Si+4 0.37 0.183 0 0.5 0.0
O2 O-2 0 0.22 0.5 1 0.0
